data_7715901
loop_
_publ_author_name
'Visinescu, Diana'
'Shylin, Sergii I.'
'Shova, Sergiu'
'Novitchi, Ghenadie'
'Popescu, Delia-Laura'
'Alexandru, Maria-Gabriela'

_publ_section_title
;
 New cyanido-bridged iron(II) spin crossover coordination polymers with an
 unusual ladder-like topology: an alternative to Hofmann clathrates.
;
_journal_issue 21
_journal_name_full 'Dalton transactions (Cambridge, England : 2003)'
_journal_page_first 9062
_journal_page_last 9071
_journal_paper_doi 10.1039/d4dt00870g
_journal_volume 53
_journal_year 2024
_chemical_formula_moiety 'C22 H12 Fe N10 Pt, 2(H2 O), C2 H3 N'
_chemical_formula_sum 'C24 H19 Fe N11 O2 Pt'
_chemical_formula_weight 744.44
_space_group_crystal_system triclinic
_space_group_IT_number 2
_space_group_name_Hall '-P 1'
_space_group_name_H-M_alt 'P -1'
_atom_sites_solution_hydrogens mixed
_atom_sites_solution_primary dual
_audit_creation_date 2024-01-10
_audit_creation_method
;
Olex2 1.5
(compiled 2023.08.24 svn.re1ec1418 for OlexSys, GUI svn.r6817)
;
_audit_update_record
;
2024-03-21 deposited with the CCDC.	2024-04-30 downloaded from the CCDC.
;
_cell_angle_alpha 95.003(3)
_cell_angle_beta 93.519(2)
_cell_angle_gamma 116.499(14)
_cell_formula_units_Z 2
_cell_length_a 9.2213(8)
_cell_length_b 10.5204(7)
_cell_length_c 15.0384(13)
_cell_measurement_reflns_used 4102
_cell_measurement_temperature 120.00
_cell_measurement_theta_max 25.0220
_cell_measurement_theta_min 2.1510
_cell_volume 1292.4(2)
_computing_molecular_graphics 'Olex2 1.5 (Dolomanov et al., 2009)'
_computing_publication_material 'Olex2 1.5 (Dolomanov et al., 2009)'
_computing_structure_refinement 'SHELXL 2018/3 (Sheldrick, 2015)'
_computing_structure_solution 'SHELXT  (Sheldrick, 2015)'
_diffrn_ambient_temperature 120.00
_diffrn_measured_fraction_theta_full 0.998
_diffrn_measured_fraction_theta_max 0.998
_diffrn_measurement_device_type 'Xcalibur, Eos'
_diffrn_radiation_type MoK\a
_diffrn_radiation_wavelength 0.71073
_diffrn_reflns_av_R_equivalents 0.0262
_diffrn_reflns_av_unetI/netI 0.0122
_diffrn_reflns_Laue_measured_fraction_full 0.998
_diffrn_reflns_Laue_measured_fraction_max 0.998
_diffrn_reflns_limit_h_max 10
_diffrn_reflns_limit_h_min -10
_diffrn_reflns_limit_k_max 12
_diffrn_reflns_limit_k_min -12
_diffrn_reflns_limit_l_max 17
_diffrn_reflns_limit_l_min -17
_diffrn_reflns_number 46290
_diffrn_reflns_point_group_measured_fraction_full 0.998
_diffrn_reflns_point_group_measured_fraction_max 0.998
_diffrn_reflns_theta_full 25.023
_diffrn_reflns_theta_max 25.023
_diffrn_reflns_theta_min 2.181
_exptl_absorpt_coefficient_mu 6.013
_exptl_crystal_colour 'clear light red'
_exptl_crystal_colour_lustre clear
_exptl_crystal_colour_modifier light
_exptl_crystal_colour_primary red
_exptl_crystal_density_diffrn 1.913
_exptl_crystal_description prism
_exptl_crystal_F_000 720
_exptl_crystal_size_max 0.04
_exptl_crystal_size_mid 0.02
_exptl_crystal_size_min 0.02
_refine_diff_density_max 0.796
_refine_diff_density_min -0.536
_refine_diff_density_rms 0.071
_refine_ls_extinction_method none
_refine_ls_goodness_of_fit_ref 1.030
_refine_ls_hydrogen_treatment constr
_refine_ls_matrix_type full
_refine_ls_number_parameters 355
_refine_ls_number_reflns 4557
_refine_ls_number_restraints 4
_refine_ls_restrained_S_all 1.057
_refine_ls_R_factor_all 0.0141
_refine_ls_R_factor_gt 0.0131
_refine_ls_shift/su_max 0.009
_refine_ls_shift/su_mean 0.000
_refine_ls_structure_factor_coef Fsqd
_refine_ls_weighting_details 'w=1/[\s^2^(Fo^2^)+(0.0149P)^2^+1.7448P] where P=(Fo^2^+2Fc^2^)/3'
_refine_ls_weighting_scheme calc
_refine_ls_wR_factor_gt 0.0312
_refine_ls_wR_factor_ref 0.0316
_reflns_Friedel_coverage 0.000
_reflns_number_gt 4412
_reflns_number_total 4557
_reflns_threshold_expression 'I > 2\s(I)'
_cod_data_source_file d4dt00870g2.cif
_cod_data_source_block shm3fept_151
_cod_depositor_comments 'Adding full bibliography for 7715897--7715901.cif.'
_cod_database_code 7715901
_shelx_shelxl_version_number 2018/3
_shelx_space_group_comment
;
The symmetry employed for this shelxl refinement is uniquely defined
by the following loop, which should always be used as a source of
symmetry information in preference to the above space-group names.
They are only intended as comments.
;
_shelx_estimated_absorpt_t_max 0.889
_shelx_estimated_absorpt_t_min 0.795
_olex2_refinement_description
;
1. Fixed Uiso
 At 1.2 times of:
  All C(H) groups
 At 1.5 times of:
  All C(H,H,H,H,H,H) groups, All O(H,H) groups
2. Restrained distances
 N11-C23 = N11X-C23X
 1.2 with sigma of 0.01
 C24-C23 = C24-C23X
 1.52 with sigma of 0.01
3. Uiso/Uaniso restraints and constraints
Uiso(N11) = Uiso(N11X)
Uiso(C23X) = Uiso(C23)
4. Others
 Fixed Sof: N11(0.44435) N11X(0.55565) C23(0.44435) C23X(0.55565)
 H24A(0.44435) H24B(0.44435) H24C(0.44435) H24D(0.55565) H24E(0.55565)
 H24F(0.55565)
5.a Free rotating group:
 O1W(H1WA,H1WB), O2W(H2WA,H2WB)
5.b Aromatic/amide H refined with riding coordinates:
 C1(H1), C2(H2), C3(H3), C4(H4), C10(H10), C11(H11), C12(H12), C13(H13),
 C15(H15), C16(H16), C17(H17), C18(H18)
5.c Idealised Me refined as rotating group:
 C24(H24A,H24B,H24C), C24(H24D,H24E,H24F)
;
_olex2_submission_special_instructions 'No special instructions were received'

loop_
_space_group_symop_operation_xyz
'x, y, z'
'-x, -y, -z'

loop_
_atom_site_label
_atom_site_type_symbol
_atom_site_fract_x
_atom_site_fract_y
_atom_site_fract_z
_atom_site_U_iso_or_equiv
_atom_site_adp_type
_atom_site_occupancy
_atom_site_site_symmetry_order
_atom_site_calc_flag
_atom_site_refinement_flags_posn
_atom_site_refinement_flags_adp
_atom_site_refinement_flags_occupancy
_atom_site_disorder_assembly
_atom_site_disorder_group
Pt1 Pt -0.88961(2) -0.18629(2) 0.16635(2) 0.00913(3) Uani 1 1 d . . . . .
Fe1 Fe -0.90215(4) -0.68684(3) 0.17587(2) 0.00921(7) Uani 1 1 d . . . . .
N1 N -1.1272(2) -0.7775(2) 0.24726(13) 0.0129(4) Uani 1 1 d . . . . .
N2 N -0.6292(2) -0.5933(2) 0.18995(12) 0.0126(4) Uani 1 1 d . . . . .
N3 N -0.8257(2) -0.68597(19) 0.31262(12) 0.0103(4) Uani 1 1 d . . . . .
N4 N -0.8974(2) -0.7838(2) 0.44771(12) 0.0128(4) Uani 1 1 d . . . . .
N5 N -0.6198(2) -0.6804(2) 0.41606(12) 0.0124(4) Uani 1 1 d . . . . .
N6 N -0.5258(2) -0.7153(2) 0.58071(13) 0.0153(4) Uani 1 1 d . . . . .
N7 N -0.8860(2) -0.4808(2) 0.17939(13) 0.0139(4) Uani 1 1 d . . . . .
N8 N -0.7875(3) -0.0965(2) 0.37428(14) 0.0213(5) Uani 1 1 d . . . . .
N9 N -1.0173(3) -0.2740(2) -0.03861(14) 0.0209(5) Uani 1 1 d . . . . .
N10 N -0.9051(2) 0.1043(2) 0.16054(12) 0.0142(4) Uani 1 1 d . . . . .
C1 C -1.2803(3) -0.8161(3) 0.21164(17) 0.0191(5) Uani 1 1 d . . . . .
H1 H -1.299073 -0.807935 0.150054 0.023 Uiso 1 1 calc R U . . .
C2 C -1.4120(3) -0.8673(3) 0.26126(18) 0.0205(5) Uani 1 1 d . . . . .
H2 H -1.518783 -0.894873 0.233469 0.025 Uiso 1 1 calc R U . . .
C3 C -1.3877(3) -0.8783(3) 0.35087(18) 0.0201(5) Uani 1 1 d . . . . .
H3 H -1.476631 -0.911184 0.385962 0.024 Uiso 1 1 calc R U . . .
C4 C -1.2305(3) -0.8402(2) 0.38900(16) 0.0159(5) Uani 1 1 d . . . . .
H4 H -1.209533 -0.847358 0.450527 0.019 Uiso 1 1 calc R U . . .
C5 C -1.1055(3) -0.7916(2) 0.33508(15) 0.0119(5) Uani 1 1 d . . . . .
C6 C -0.9344(3) -0.7515(2) 0.36876(15) 0.0109(4) Uani 1 1 d . . . . .
C7 C -0.7377(3) -0.7423(2) 0.46871(15) 0.0114(4) Uani 1 1 d . . . . .
C8 C -0.6714(3) -0.6557(2) 0.33802(14) 0.0101(4) Uani 1 1 d . . . . .
C9 C -0.5572(3) -0.5949(2) 0.27066(14) 0.0110(4) Uani 1 1 d . . . . .
C10 C -0.3913(3) -0.5453(2) 0.28998(16) 0.0146(5) Uani 1 1 d . . . . .
H10 H -0.346025 -0.548223 0.347793 0.018 Uiso 1 1 calc R U . . .
C11 C -0.2922(3) -0.4911(3) 0.22300(17) 0.0193(5) Uani 1 1 d . . . . .
H11 H -0.177430 -0.456107 0.233972 0.023 Uiso 1 1 calc R U . . .
C12 C -0.3634(3) -0.4889(3) 0.14023(17) 0.0220(5) Uani 1 1 d . . . . .
H12 H -0.298331 -0.452878 0.093070 0.026 Uiso 1 1 calc R U . . .
C13 C -0.5309(3) -0.5399(3) 0.12664(16) 0.0183(5) Uani 1 1 d . . . . .
H13 H -0.578310 -0.536862 0.069477 0.022 Uiso 1 1 calc R U . . .
C14 C -0.6867(3) -0.7662(2) 0.55904(15) 0.0126(5) Uani 1 1 d . . . . .
C15 C -0.8013(3) -0.8331(2) 0.61682(16) 0.0154(5) Uani 1 1 d . . . . .
H15 H -0.914525 -0.869050 0.598731 0.018 Uiso 1 1 calc R U . . .
C16 C -0.7456(3) -0.8460(3) 0.70210(16) 0.0189(5) Uani 1 1 d . . . . .
H16 H -0.820619 -0.890920 0.743539 0.023 Uiso 1 1 calc R U . . .
C17 C -0.5801(3) -0.7926(3) 0.72563(16) 0.0184(5) Uani 1 1 d . . . . .
H17 H -0.538971 -0.799104 0.783652 0.022 Uiso 1 1 calc R U . . .
C18 C -0.4750(3) -0.7293(3) 0.66262(16) 0.0175(5) Uani 1 1 d . . . . .
H18 H -0.361214 -0.694149 0.678618 0.021 Uiso 1 1 calc R U . . .
C19 C -0.8837(3) -0.3718(2) 0.17385(14) 0.0113(5) Uani 1 1 d . . . . .
C20 C -0.8207(3) -0.1290(2) 0.29790(15) 0.0126(5) Uani 1 1 d . . . . .
C21 C -0.9672(3) -0.2434(2) 0.03609(16) 0.0153(5) Uani 1 1 d . . . . .
C22 C -0.8980(3) -0.0018(2) 0.16142(14) 0.0126(5) Uani 1 1 d . . . . .
O1W O -0.2363(2) -0.53984(19) 0.50499(12) 0.0222(4) Uani 1 1 d G . . . .
H1WA H -0.336117 -0.597728 0.512608 0.033 Uiso 1 1 d G U . . .
H1WB H -0.176608 -0.560612 0.542318 0.033 Uiso 1 1 d G U . . .
O2W O -0.0013(2) -0.5802(2) 0.60661(13) 0.0279(4) Uani 1 1 d G . . . .
H2WA H 0.076247 -0.548835 0.571921 0.042 Uiso 1 1 d G U . . .
H2WB H -0.035582 -0.671651 0.607425 0.042 Uiso 1 1 d G U . . .
N11 N -0.4280(9) -0.8494(10) 0.9936(6) 0.0729(15) Uiso 0.4443 1 d D . P A 1
N11X N -0.3998(8) -0.7466(8) 0.9872(5) 0.0729(15) Uiso 0.5556 1 d D . P B 2
C23 C -0.5605(8) -0.8704(8) 0.9779(5) 0.0343(10) Uiso 0.4443 1 d D . P A 1
C23X C -0.5413(6) -0.8183(6) 0.9754(4) 0.0343(10) Uiso 0.5556 1 d D . P B 2
C24 C -0.7191(4) -0.8919(4) 0.9578(2) 0.0523(10) Uani 1 1 d D . . . .
H24A H -0.782561 -0.984469 0.920620 0.078 Uiso 0.4443 1 calc R U P A 1
H24B H -0.718400 -0.815171 0.924987 0.078 Uiso 0.4443 1 calc R U P A 1
H24C H -0.768371 -0.891147 1.013636 0.078 Uiso 0.4443 1 calc R U P A 1
H24D H -0.751704 -0.895230 0.894055 0.078 Uiso 0.5556 1 calc R U P A 2
H24E H -0.764992 -0.840127 0.994385 0.078 Uiso 0.5556 1 calc R U P A 2
H24F H -0.759710 -0.989650 0.973220 0.078 Uiso 0.5556 1 calc R U P A 2

loop_
_atom_site_aniso_label
_atom_site_aniso_U_11
_atom_site_aniso_U_22
_atom_site_aniso_U_33
_atom_site_aniso_U_23
_atom_site_aniso_U_13
_atom_site_aniso_U_12
Pt1 0.01266(5) 0.00726(5) 0.00849(5) 0.00040(3) -0.00100(3) 0.00581(4)
Fe1 0.01257(16) 0.00784(15) 0.00804(15) 0.00047(12) -0.00192(12) 0.00584(13)
N1 0.0124(10) 0.0102(9) 0.0169(10) -0.0003(8) -0.0030(8) 0.0066(8)
N2 0.0149(10) 0.0108(9) 0.0116(9) 0.0012(7) 0.0004(8) 0.0055(8)
N3 0.0101(9) 0.0093(9) 0.0115(9) -0.0001(7) 0.0002(7) 0.0047(8)
N4 0.0124(10) 0.0126(9) 0.0124(9) 0.0015(7) -0.0009(8) 0.0052(8)
N5 0.0123(10) 0.0144(10) 0.0116(9) 0.0022(7) 0.0006(7) 0.0071(8)
N6 0.0151(10) 0.0180(10) 0.0135(10) 0.0030(8) -0.0004(8) 0.0084(9)
N7 0.0167(10) 0.0128(10) 0.0134(10) 0.0011(8) -0.0013(8) 0.0082(8)
N8 0.0186(11) 0.0286(12) 0.0140(11) 0.0003(9) 0.0006(8) 0.0089(9)
N9 0.0373(13) 0.0143(10) 0.0143(11) -0.0003(8) -0.0053(9) 0.0160(10)
N10 0.0210(11) 0.0116(10) 0.0115(10) 0.0010(8) -0.0006(8) 0.0091(9)
C1 0.0175(13) 0.0174(12) 0.0216(13) -0.0001(10) -0.0060(10) 0.0086(10)
C2 0.0099(12) 0.0189(13) 0.0314(14) -0.0011(11) -0.0040(10) 0.0070(10)
C3 0.0125(12) 0.0162(12) 0.0309(14) 0.0002(10) 0.0048(10) 0.0060(10)
C4 0.0147(12) 0.0148(12) 0.0171(12) -0.0014(9) 0.0001(9) 0.0066(10)
C5 0.0124(11) 0.0093(11) 0.0148(11) -0.0005(9) -0.0006(9) 0.0062(9)
C6 0.0111(11) 0.0090(11) 0.0124(11) -0.0020(8) -0.0004(9) 0.0051(9)
C7 0.0119(11) 0.0098(11) 0.0126(11) 0.0001(9) 0.0009(9) 0.0051(9)
C8 0.0113(11) 0.0084(10) 0.0105(11) -0.0012(8) -0.0006(8) 0.0049(9)
C9 0.0137(11) 0.0087(11) 0.0116(11) 0.0007(8) 0.0011(9) 0.0061(9)
C10 0.0147(12) 0.0149(12) 0.0155(12) 0.0026(9) 0.0013(9) 0.0078(10)
C11 0.0141(12) 0.0187(13) 0.0237(13) 0.0024(10) 0.0051(10) 0.0058(10)
C12 0.0230(14) 0.0219(13) 0.0181(13) 0.0049(10) 0.0079(10) 0.0064(11)
C13 0.0198(13) 0.0197(13) 0.0121(11) 0.0035(9) 0.0024(9) 0.0057(10)
C14 0.0144(12) 0.0126(11) 0.0120(11) 0.0005(9) -0.0004(9) 0.0076(9)
C15 0.0163(12) 0.0144(12) 0.0164(12) 0.0028(9) 0.0024(9) 0.0077(10)
C16 0.0263(14) 0.0199(13) 0.0133(12) 0.0057(10) 0.0067(10) 0.0117(11)
C17 0.0284(14) 0.0189(12) 0.0115(11) 0.0033(9) -0.0017(10) 0.0142(11)
C18 0.0180(13) 0.0186(12) 0.0176(12) 0.0014(10) -0.0036(10) 0.0106(10)
C19 0.0128(11) 0.0141(12) 0.0070(10) 0.0004(8) -0.0006(8) 0.0065(9)
C20 0.0111(11) 0.0119(11) 0.0158(13) 0.0031(9) 0.0024(9) 0.0059(9)
C21 0.0226(13) 0.0101(11) 0.0163(13) 0.0008(9) -0.0005(10) 0.0105(10)
C22 0.0142(11) 0.0142(12) 0.0083(11) 0.0002(9) -0.0008(9) 0.0059(10)
O1W 0.0166(9) 0.0208(9) 0.0284(10) 0.0059(8) 0.0047(8) 0.0070(8)
O2W 0.0225(10) 0.0334(11) 0.0269(10) 0.0112(9) 0.0055(8) 0.0102(9)
C24 0.039(2) 0.063(2) 0.0366(19) -0.0019(17) 0.0118(15) 0.0085(18)

loop_
_atom_type_symbol
_atom_type_description
_atom_type_scat_dispersion_real
_atom_type_scat_dispersion_imag
_atom_type_scat_source
C C 0.0033 0.0016 'International Tables Vol C Tables 4.2.6.8 and 6.1.1.4'
H H 0.0000 0.0000 'International Tables Vol C Tables 4.2.6.8 and 6.1.1.4'
Fe Fe 0.3463 0.8444 'International Tables Vol C Tables 4.2.6.8 and 6.1.1.4'
N N 0.0061 0.0033 'International Tables Vol C Tables 4.2.6.8 and 6.1.1.4'
O O 0.0106 0.0060 'International Tables Vol C Tables 4.2.6.8 and 6.1.1.4'
Pt Pt -1.7033 8.3905 'International Tables Vol C Tables 4.2.6.8 and 6.1.1.4'

loop_
_geom_angle_atom_site_label_1
_geom_angle_atom_site_label_2
_geom_angle_atom_site_label_3
_geom_angle
_geom_angle_site_symmetry_1
_geom_angle_site_symmetry_3
_geom_angle_publ_flag
C19 Pt1 C20 90.88(9) . . ?
C21 Pt1 C19 90.17(9) . . ?
C21 Pt1 C20 177.56(9) . . ?
C22 Pt1 C19 178.70(9) . . ?
C22 Pt1 C20 88.16(9) . . ?
C22 Pt1 C21 90.75(9) . . ?
N2 Fe1 N1 145.66(7) . . ?
N3 Fe1 N1 72.64(7) . . ?
N3 Fe1 N2 73.02(7) . . ?
N3 Fe1 N10 82.74(7) . 1_545 ?
N7 Fe1 N1 95.46(7) . . ?
N7 Fe1 N2 90.42(7) . . ?
N7 Fe1 N3 101.06(7) . . ?
N7 Fe1 N10 174.23(7) . 1_545 ?
N9 Fe1 N1 106.39(8) 2_345 . ?
N9 Fe1 N2 107.48(8) 2_345 . ?
N9 Fe1 N3 169.55(7) 2_345 . ?
N9 Fe1 N7 89.39(8) 2_345 . ?
N9 Fe1 N10 86.86(7) 2_345 1_545 ?
N10 Fe1 N1 89.81(7) 1_545 . ?
N10 Fe1 N2 86.53(7) 1_545 . ?
C1 N1 Fe1 126.23(16) . . ?
C1 N1 C5 117.0(2) . . ?
C5 N1 Fe1 116.74(14) . . ?
C9 N2 Fe1 116.19(15) . . ?
C13 N2 Fe1 127.12(16) . . ?
C13 N2 C9 116.7(2) . . ?
C6 N3 Fe1 120.83(14) . . ?
C8 N3 Fe1 120.27(15) . . ?
C8 N3 C6 116.46(19) . . ?
C6 N4 C7 114.36(19) . . ?
C8 N5 C7 114.32(19) . . ?
C18 N6 C14 117.6(2) . . ?
C19 N7 Fe1 174.08(18) . . ?
C21 N9 Fe1 175.6(2) . 2_345 ?
C22 N10 Fe1 172.76(18) . 1_565 ?
N1 C1 H1 118.7 . . ?
N1 C1 C2 122.5(2) . . ?
C2 C1 H1 118.7 . . ?
C1 C2 H2 120.1 . . ?
C3 C2 C1 119.9(2) . . ?
C3 C2 H2 120.1 . . ?
C2 C3 H3 120.7 . . ?
C2 C3 C4 118.7(2) . . ?
C4 C3 H3 120.7 . . ?
C3 C4 H4 120.9 . . ?
C5 C4 C3 118.2(2) . . ?
C5 C4 H4 120.9 . . ?
N1 C5 C4 123.7(2) . . ?
N1 C5 C6 113.90(19) . . ?
C4 C5 C6 122.4(2) . . ?
N3 C6 C5 114.54(19) . . ?
N4 C6 N3 124.3(2) . . ?
N4 C6 C5 121.1(2) . . ?
N4 C7 C14 117.0(2) . . ?
N5 C7 N4 126.0(2) . . ?
N5 C7 C14 117.01(19) . . ?
N3 C8 C9 114.88(19) . . ?
N5 C8 N3 124.4(2) . . ?
N5 C8 C9 120.64(19) . . ?
N2 C9 C8 114.46(19) . . ?
N2 C9 C10 123.7(2) . . ?
C10 C9 C8 121.8(2) . . ?
C9 C10 H10 120.8 . . ?
C9 C10 C11 118.4(2) . . ?
C11 C10 H10 120.8 . . ?
C10 C11 H11 120.7 . . ?
C12 C11 C10 118.7(2) . . ?
C12 C11 H11 120.7 . . ?
C11 C12 H12 120.4 . . ?
C11 C12 C13 119.2(2) . . ?
C13 C12 H12 120.4 . . ?
N2 C13 C12 123.3(2) . . ?
N2 C13 H13 118.4 . . ?
C12 C13 H13 118.4 . . ?
N6 C14 C7 115.9(2) . . ?
N6 C14 C15 123.3(2) . . ?
C15 C14 C7 120.8(2) . . ?
C14 C15 H15 120.9 . . ?
C14 C15 C16 118.1(2) . . ?
C16 C15 H15 120.9 . . ?
C15 C16 H16 120.4 . . ?
C17 C16 C15 119.1(2) . . ?
C17 C16 H16 120.4 . . ?
C16 C17 H17 120.7 . . ?
C16 C17 C18 118.5(2) . . ?
C18 C17 H17 120.7 . . ?
N6 C18 C17 123.3(2) . . ?
N6 C18 H18 118.4 . . ?
C17 C18 H18 118.4 . . ?
N7 C19 Pt1 177.4(2) . . ?
N8 C20 Pt1 177.1(2) . . ?
N9 C21 Pt1 176.8(2) . . ?
N10 C22 Pt1 178.2(2) . . ?
H1WA O1W H1WB 104.5 . . ?
H2WA O2W H2WB 109.4 . . ?
N11 C23 C24 178.2(9) . . ?
N11X C23X C24 173.0(7) . . ?
C23 C24 H24A 109.5 . . ?
C23 C24 H24B 109.5 . . ?
C23 C24 H24C 109.5 . . ?
C23X C24 H24D 109.5 . . ?
C23X C24 H24E 109.5 . . ?
C23X C24 H24F 109.5 . . ?
H24A C24 H24B 109.5 . . ?
H24A C24 H24C 109.5 . . ?
H24B C24 H24C 109.5 . . ?
H24D C24 H24E 109.5 . . ?
H24D C24 H24F 109.5 . . ?
H24E C24 H24F 109.5 . . ?

loop_
_geom_bond_atom_site_label_1
_geom_bond_atom_site_label_2
_geom_bond_distance
_geom_bond_site_symmetry_2
_geom_bond_publ_flag
Pt1 C19 1.989(2) . ?
Pt1 C20 1.994(2) . ?
Pt1 C21 1.987(2) . ?
Pt1 C22 1.985(2) . ?
Fe1 N1 2.248(2) . ?
Fe1 N2 2.2439(19) . ?
Fe1 N3 2.1306(18) . ?
Fe1 N7 2.1014(19) . ?
Fe1 N9 2.091(2) 2_345 ?
Fe1 N10 2.1774(19) 1_545 ?
N1 C1 1.342(3) . ?
N1 C5 1.355(3) . ?
N2 C9 1.353(3) . ?
N2 C13 1.338(3) . ?
N3 C6 1.335(3) . ?
N3 C8 1.333(3) . ?
N4 C6 1.328(3) . ?
N4 C7 1.343(3) . ?
N5 C7 1.340(3) . ?
N5 C8 1.329(3) . ?
N6 C14 1.340(3) . ?
N6 C18 1.334(3) . ?
N7 C19 1.148(3) . ?
N8 C20 1.151(3) . ?
N9 C21 1.149(3) . ?
N10 C22 1.147(3) . ?
C1 H1 0.9500 . ?
C1 C2 1.385(4) . ?
C2 H2 0.9500 . ?
C2 C3 1.375(4) . ?
C3 H3 0.9500 . ?
C3 C4 1.389(3) . ?
C4 H4 0.9500 . ?
C4 C5 1.382(3) . ?
C5 C6 1.482(3) . ?
C7 C14 1.488(3) . ?
C8 C9 1.479(3) . ?
C9 C10 1.380(3) . ?
C10 H10 0.9500 . ?
C10 C11 1.387(3) . ?
C11 H11 0.9500 . ?
C11 C12 1.378(4) . ?
C12 H12 0.9500 . ?
C12 C13 1.385(4) . ?
C13 H13 0.9500 . ?
C14 C15 1.386(3) . ?
C15 H15 0.9500 . ?
C15 C16 1.392(3) . ?
C16 H16 0.9500 . ?
C16 C17 1.380(4) . ?
C17 H17 0.9500 . ?
C17 C18 1.389(4) . ?
C18 H18 0.9500 . ?
O1W H1WA 0.8698 . ?
O1W H1WB 0.8695 . ?
O2W H2WA 0.8702 . ?
O2W H2WB 0.8696 . ?
N11 C23 1.145(7) . ?
N11X C23X 1.172(6) . ?
C23 C24 1.386(6) . ?
C23X C24 1.461(6) . ?
C24 H24A 0.9800 . ?
C24 H24B 0.9800 . ?
C24 H24C 0.9800 . ?
C24 H24D 0.9800 . ?
C24 H24E 0.9800 . ?
C24 H24F 0.9800 . ?

loop_
_geom_hbond_atom_site_label_D
_geom_hbond_atom_site_label_H
_geom_hbond_atom_site_label_A
_geom_hbond_distance_DH
_geom_hbond_distance_HA
_geom_hbond_distance_DA
_geom_hbond_angle_DHA
_geom_hbond_site_symmetry_A
_geom_hbond_publ_flag
C1 H1 N11 0.95 2.48 3.399(9) 162.6 1_454 yes
C10 H10 O1W 0.95 2.49 3.439(3) 174.7 . yes
C15 H15 N8 0.95 2.67 3.539(3) 152.5 2_346 yes
C24 H24C N10 0.98 2.60 3.583(4) 178.6 1_546 yes

loop_
_geom_torsion_atom_site_label_1
_geom_torsion_atom_site_label_2
_geom_torsion_atom_site_label_3
_geom_torsion_atom_site_label_4
_geom_torsion
_geom_torsion_site_symmetry_1
_geom_torsion_site_symmetry_2
_geom_torsion_site_symmetry_3
_geom_torsion_site_symmetry_4
_geom_torsion_publ_flag
Fe1 N1 C1 C2 -178.08(18) . . . . ?
Fe1 N1 C5 C4 177.39(17) . . . . ?
Fe1 N1 C5 C6 -3.3(2) . . . . ?
Fe1 N2 C9 C8 -1.4(2) . . . . ?
Fe1 N2 C9 C10 178.21(17) . . . . ?
Fe1 N2 C13 C12 -177.51(18) . . . . ?
Fe1 N3 C6 N4 164.25(16) . . . . ?
Fe1 N3 C6 C5 -13.8(2) . . . . ?
Fe1 N3 C8 N5 -165.68(16) . . . . ?
Fe1 N3 C8 C9 12.4(2) . . . . ?
N1 C1 C2 C3 0.9(4) . . . . ?
N1 C5 C6 N3 10.7(3) . . . . ?
N1 C5 C6 N4 -167.50(19) . . . . ?
N2 C9 C10 C11 -0.2(3) . . . . ?
N3 C8 C9 N2 -6.7(3) . . . . ?
N3 C8 C9 C10 173.7(2) . . . . ?
N4 C7 C14 N6 -175.69(19) . . . . ?
N4 C7 C14 C15 2.3(3) . . . . ?
N5 C7 C14 N6 3.8(3) . . . . ?
N5 C7 C14 C15 -178.3(2) . . . . ?
N5 C8 C9 N2 171.48(19) . . . . ?
N5 C8 C9 C10 -8.2(3) . . . . ?
N6 C14 C15 C16 1.0(3) . . . . ?
C1 N1 C5 C4 -1.3(3) . . . . ?
C1 N1 C5 C6 178.04(19) . . . . ?
C1 C2 C3 C4 -1.4(4) . . . . ?
C2 C3 C4 C5 0.7(3) . . . . ?
C3 C4 C5 N1 0.7(3) . . . . ?
C3 C4 C5 C6 -178.5(2) . . . . ?
C4 C5 C6 N3 -170.0(2) . . . . ?
C4 C5 C6 N4 11.8(3) . . . . ?
C5 N1 C1 C2 0.5(3) . . . . ?
C6 N3 C8 N5 -3.3(3) . . . . ?
C6 N3 C8 C9 174.83(18) . . . . ?
C6 N4 C7 N5 -3.5(3) . . . . ?
C6 N4 C7 C14 175.87(19) . . . . ?
C7 N4 C6 N3 1.2(3) . . . . ?
C7 N4 C6 C5 179.17(19) . . . . ?
C7 N5 C8 N3 1.2(3) . . . . ?
C7 N5 C8 C9 -176.75(19) . . . . ?
C7 C14 C15 C16 -176.9(2) . . . . ?
C8 N3 C6 N4 1.9(3) . . . . ?
C8 N3 C6 C5 -176.16(18) . . . . ?
C8 N5 C7 N4 2.4(3) . . . . ?
C8 N5 C7 C14 -177.00(19) . . . . ?
C8 C9 C10 C11 179.4(2) . . . . ?
C9 N2 C13 C12 0.5(3) . . . . ?
C9 C10 C11 C12 0.1(3) . . . . ?
C10 C11 C12 C13 0.4(4) . . . . ?
C11 C12 C13 N2 -0.7(4) . . . . ?
C13 N2 C9 C8 -179.65(19) . . . . ?
C13 N2 C9 C10 0.0(3) . . . . ?
C14 N6 C18 C17 -0.4(3) . . . . ?
C14 C15 C16 C17 -0.2(3) . . . . ?
C15 C16 C17 C18 -0.7(4) . . . . ?
C16 C17 C18 N6 1.1(4) . . . . ?
C18 N6 C14 C7 177.2(2) . . . . ?
C18 N6 C14 C15 -0.7(3) . . . . ?
